data_4104265
loop_
_publ_author_name
'Aaron J. Rossini'
'Ryan W. Mills'
'Graham A. Briscoe'
'Erin L. Norton'
'Stephen J. Geier'
'Ivan Hung'
'Shaohui Zheng'
'Jochen Autschbach'
'Robert W. Schurko'

_publ_section_title
;
 Solid-State Chlorine NMR of Group IV Transition Metal Organometallic
 Complexes
;
_journal_name_full 'Journal of the American Chemical Society'
_journal_page_first 3317
_journal_page_last 3330
_journal_paper_doi 10.1021/ja808390a
_journal_volume 131
_journal_year 2009
_chemical_formula_sum 'C5 H5 Cl3 Ti'
_chemical_formula_weight 219.34
_chemical_name_systematic
; 
 ? 
;
_space_group_IT_number 11
_symmetry_cell_setting monoclinic
_symmetry_space_group_name_Hall '-P 2yb'
_symmetry_space_group_name_H-M 'P 1 21/m 1'
_atom_sites_solution_hydrogens geom
_atom_sites_solution_primary direct
_atom_sites_solution_secondary difmap
_audit_creation_method SHELXL-97
_cell_angle_alpha 90.00
_cell_angle_beta 115.963(2)
_cell_angle_gamma 90.00
_cell_formula_units_Z 2
_cell_length_a 6.5890(18)
_cell_length_b 10.395(3)
_cell_length_c 6.6896(19)
_cell_measurement_reflns_used 3088
_cell_measurement_temperature 296(2)
_cell_measurement_theta_max 27.97
_cell_measurement_theta_min 3.39
_cell_volume 411.9(2)
_computing_cell_refinement 'Bruker SMART'
_computing_data_collection 'Bruker SMART'
_computing_data_reduction 'Bruker SAINT'
_computing_molecular_graphics 'Bruker SHELXTL'
_computing_publication_material 'Bruker SHELXTL'
_computing_structure_refinement 'SHELXL-97 (Sheldrick, 1997)'
_computing_structure_solution 'SHELXS-97 (Sheldrick, 1990)'
_diffrn_ambient_temperature 296(2)
_diffrn_measured_fraction_theta_full 1.000
_diffrn_measured_fraction_theta_max 1.000
_diffrn_measurement_device_type 'CCD area detector'
_diffrn_measurement_method 'phi and omega scans'
_diffrn_radiation_monochromator graphite
_diffrn_radiation_source 'fine-focus sealed tube'
_diffrn_radiation_type MoK\a
_diffrn_radiation_wavelength 0.71073
_diffrn_reflns_av_R_equivalents 0.0220
_diffrn_reflns_av_sigmaI/netI 0.0160
_diffrn_reflns_limit_h_max 7
_diffrn_reflns_limit_h_min -7
_diffrn_reflns_limit_k_max 12
_diffrn_reflns_limit_k_min -12
_diffrn_reflns_limit_l_max 7
_diffrn_reflns_limit_l_min -7
_diffrn_reflns_number 3897
_diffrn_reflns_theta_full 24.99
_diffrn_reflns_theta_max 24.99
_diffrn_reflns_theta_min 3.39
_exptl_absorpt_coefficient_mu 1.920
_exptl_absorpt_correction_T_max 0.908
_exptl_absorpt_correction_T_min 0.540
_exptl_absorpt_correction_type multi-scan
_exptl_absorpt_process_details (SADABS,Bruker,2006)
_exptl_crystal_colour yellow
_exptl_crystal_density_diffrn 1.768
_exptl_crystal_density_method 'not measured'
_exptl_crystal_description plate
_exptl_crystal_F_000 216
_exptl_crystal_size_max 0.40
_exptl_crystal_size_mid 0.30
_exptl_crystal_size_min 0.05
_refine_diff_density_max 0.313
_refine_diff_density_min -0.246
_refine_diff_density_rms 0.056
_refine_ls_extinction_method none
_refine_ls_goodness_of_fit_ref 1.104
_refine_ls_hydrogen_treatment constr
_refine_ls_matrix_type full
_refine_ls_number_parameters 46
_refine_ls_number_reflns 767
_refine_ls_number_restraints 0
_refine_ls_restrained_S_all 1.104
_refine_ls_R_factor_all 0.0344
_refine_ls_R_factor_gt 0.0309
_refine_ls_shift/su_max 0.000
_refine_ls_shift/su_mean 0.000
_refine_ls_structure_factor_coef Fsqd
_refine_ls_weighting_details 'calc w=1/[\s^2^(Fo^2^)+(0.0420P)^2^+0.2947P] where P=(Fo^2^+2Fc^2^)/3'
_refine_ls_weighting_scheme calc
_refine_ls_wR_factor_gt 0.0811
_refine_ls_wR_factor_ref 0.0845
_reflns_number_gt 699
_reflns_number_total 767
_reflns_threshold_expression >2sigma(I)
_cod_data_source_file ja808390a_si_002.cif
_cod_data_source_block sad
_cod_original_sg_symbol_H-M P2(1)/m
_cod_database_code 4104265

loop_
_symmetry_equiv_pos_as_xyz
'x, y, z'
'-x, y+1/2, -z'
'-x, -y, -z'
'x, -y-1/2, z'

loop_
_atom_site_label
_atom_site_type_symbol
_atom_site_fract_x
_atom_site_fract_y
_atom_site_fract_z
_atom_site_U_iso_or_equiv
_atom_site_adp_type
_atom_site_occupancy
_atom_site_symmetry_multiplicity
_atom_site_calc_flag
_atom_site_refinement_flags
Ti1 Ti 0.53480(10) 0.2500 0.66903(10) 0.0377(2) Uani 1 2 d S
Cl2 Cl 0.6117(2) 0.2500 0.37674(19) 0.0781(4) Uani 1 2 d S
Cl1 Cl 0.73298(14) 0.08398(9) 0.86910(15) 0.0740(3) Uani 1 1 d .
C1 C 0.2408(6) 0.1868(5) 0.7480(8) 0.0910(14) Uani 1 1 d .
H1A H 0.2546 0.1318 0.8723 0.109 Uiso 1 1 calc R
C3 C 0.1618(9) 0.2500 0.4139(9) 0.123(4) Uani 1 2 d S
H2A H 0.1062 0.2500 0.2519 0.148 Uiso 1 2 calc SR
C2 C 0.1934(7) 0.1461(5) 0.5405(12) 0.112(2) Uani 1 1 d .
H3A H 0.1640 0.0570 0.4877 0.134 Uiso 1 1 calc R

loop_
_atom_site_aniso_label
_atom_site_aniso_U_11
_atom_site_aniso_U_22
_atom_site_aniso_U_33
_atom_site_aniso_U_23
_atom_site_aniso_U_13
_atom_site_aniso_U_12
Ti1 0.0311(4) 0.0418(4) 0.0370(4) 0.000 0.0119(3) 0.000
Cl2 0.0536(6) 0.1363(13) 0.0527(6) 0.000 0.0310(5) 0.000
Cl1 0.0634(5) 0.0610(5) 0.0843(6) 0.0218(4) 0.0201(4) 0.0194(4)
C1 0.0516(19) 0.127(4) 0.104(3) 0.059(3) 0.043(2) 0.011(2)
C3 0.029(2) 0.285(14) 0.045(3) 0.000 0.006(2) 0.000
C2 0.048(2) 0.090(3) 0.202(6) -0.078(4) 0.059(3) -0.033(2)

loop_
_atom_type_symbol
_atom_type_description
_atom_type_scat_dispersion_real
_atom_type_scat_dispersion_imag
_atom_type_scat_source
C C 0.0033 0.0016 'International Tables Vol C Tables 4.2.6.8 and 6.1.1.4'
H H 0.0000 0.0000 'International Tables Vol C Tables 4.2.6.8 and 6.1.1.4'
Cl Cl 0.1484 0.1585 'International Tables Vol C Tables 4.2.6.8 and 6.1.1.4'
Ti Ti 0.2776 0.4457 'International Tables Vol C Tables 4.2.6.8 and 6.1.1.4'

loop_
_geom_angle_atom_site_label_1
_geom_angle_atom_site_label_2
_geom_angle_atom_site_label_3
_geom_angle
_geom_angle_site_symmetry_1
_geom_angle_site_symmetry_3
Cl1 Ti1 Cl1 101.81(6) 4_565 .
Cl1 Ti1 Cl2 103.26(4) 4_565 .
Cl1 Ti1 Cl2 103.26(4) . .
Cl1 Ti1 C2 144.23(12) 4_565 .
Cl1 Ti1 C2 94.65(17) . .
Cl2 Ti1 C2 103.51(18) . .
Cl1 Ti1 C2 94.65(17) 4_565 4_565
Cl1 Ti1 C2 144.23(12) . 4_565
Cl2 Ti1 C2 103.51(18) . 4_565
C2 Ti1 C2 56.1(3) . 4_565
Cl1 Ti1 C3 127.04(5) 4_565 .
Cl1 Ti1 C3 127.04(5) . .
Cl2 Ti1 C3 85.88(16) . .
C2 Ti1 C3 33.70(18) . .
C2 Ti1 C3 33.70(18) 4_565 .
Cl1 Ti1 C1 88.39(10) 4_565 4_565
Cl1 Ti1 C1 114.36(14) . 4_565
Cl2 Ti1 C1 137.39(13) . 4_565
C2 Ti1 C1 55.85(15) . 4_565
C2 Ti1 C1 34.06(18) 4_565 4_565
C3 Ti1 C1 55.93(17) . 4_565
Cl1 Ti1 C1 114.36(14) 4_565 .
Cl1 Ti1 C1 88.39(10) . .
Cl2 Ti1 C1 137.39(13) . .
C2 Ti1 C1 34.06(18) . .
C2 Ti1 C1 55.85(15) 4_565 .
C3 Ti1 C1 55.93(17) . .
C1 Ti1 C1 33.0(2) 4_565 .
C1 C1 C2 108.3(3) 4_565 .
C1 C1 Ti1 73.51(12) 4_565 .
C2 C1 Ti1 72.2(2) . .
C1 C1 H1A 125.7 4_565 .
C2 C1 H1A 125.7 . .
Ti1 C1 H1A 125.7 . .
C2 C3 C2 108.4(6) . 4_565
C2 C3 Ti1 73.1(3) . .
C2 C3 Ti1 73.1(3) 4_565 .
C2 C3 H2A 125.6 . .
C2 C3 H2A 125.6 4_565 .
Ti1 C3 H2A 125.6 . .
C3 C2 C1 107.5(4) . .
C3 C2 Ti1 73.2(3) . .
C1 C2 Ti1 73.7(2) . .
C3 C2 H3A 125.9 . .
C1 C2 H3A 125.9 . .
Ti1 C2 H3A 125.9 . .

loop_
_geom_bond_atom_site_label_1
_geom_bond_atom_site_label_2
_geom_bond_distance
_geom_bond_site_symmetry_2
Ti1 Cl1 2.2236(10) 4_565
Ti1 Cl1 2.2236(10) .
Ti1 Cl2 2.2242(13) .
Ti1 C2 2.296(4) .
Ti1 C2 2.296(4) 4_565
Ti1 C3 2.298(5) .
Ti1 C1 2.315(3) 4_565
Ti1 C1 2.315(3) .
C1 C1 1.314(10) 4_565
C1 C2 1.350(7) .
C1 H1A 0.9800 .
C3 C2 1.332(7) .
C3 C2 1.332(7) 4_565
C3 H2A 0.9800 .
C2 H3A 0.9800 .
